data_1551617
loop_
_publ_author_name
'YOSHITAKE, Megumi'
'YONEDA, Ko'
'YAMADA, Yasunori'
'KOIKAWA, Masayuki'

_publ_section_title
;
 Synthesis and Crystal Structure of a Tetranuclear Mn(III)-Ni(II)
 Heterometal Complex of
 &lt;i&gt;N&lt;/i&gt;-(2-oxymethylphenyl)salicylideneimine
;
_journal_issue 0
_journal_name_full 'X-ray Structure Analysis Online'
_journal_page_first 1
_journal_paper_doi 10.2116/xraystruct.32.1
_journal_volume 32
_journal_year 2016
_chemical_formula_moiety 'C31 H29 Mn N2 Ni O7'
_chemical_formula_sum 'C31 H29 Mn N2 Ni O7'
_chemical_formula_weight 655.22
_space_group_crystal_system monoclinic
_space_group_IT_number 14
_space_group_name_Hall '-P 2yn'
_space_group_name_H-M_alt 'P 1 21/n 1'
_symmetry_space_group_name_Hall '-P 2yn'
_symmetry_space_group_name_H-M 'P 1 21/n 1'
_atom_sites_solution_hydrogens geom
_atom_sites_solution_primary direct
_atom_sites_solution_secondary difmap
_cell_angle_alpha 90.0000
_cell_angle_beta 95.505(3)
_cell_angle_gamma 90.0000
_cell_formula_units_Z 4
_cell_length_a 10.638(2)
_cell_length_b 11.483(2)
_cell_length_c 23.538(4)
_cell_measurement_reflns_used 7727
_cell_measurement_temperature 113
_cell_measurement_theta_max 27.47
_cell_measurement_theta_min 3.04
_cell_volume 2862.1(9)
_computing_cell_refinement CrystalClear
_computing_data_collection 'CrystalClear (Rigaku Inc., 2008)'
_computing_data_reduction CrystalClear
_computing_molecular_graphics 'CrystalStructure 4.1'
_computing_publication_material 'CrystalStructure 4.1 (Rigaku, 2014)'
_computing_structure_refinement 'SHELXL2013 (Sheldrick, 2008)'
_computing_structure_solution 'SHELXS2013 (Sheldrick, 2008)'
_diffrn_ambient_temperature 113
_diffrn_detector_area_resol_mean 14.222
_diffrn_measured_fraction_theta_full 0.996
_diffrn_measured_fraction_theta_max 0.991
_diffrn_measurement_device_type 'Rigaku Saturn724'
_diffrn_measurement_method \w
_diffrn_radiation_type 'Mo K\a'
_diffrn_radiation_wavelength 0.71075
_diffrn_reflns_av_R_equivalents 0.0757
_diffrn_reflns_Laue_measured_fraction_full 0.996
_diffrn_reflns_Laue_measured_fraction_max 0.991
_diffrn_reflns_limit_h_max 13
_diffrn_reflns_limit_h_min -13
_diffrn_reflns_limit_k_max 14
_diffrn_reflns_limit_k_min -13
_diffrn_reflns_limit_l_max 30
_diffrn_reflns_limit_l_min -30
_diffrn_reflns_number 22498
_diffrn_reflns_point_group_measured_fraction_full 0.996
_diffrn_reflns_point_group_measured_fraction_max 0.991
_diffrn_reflns_theta_full 25.242
_diffrn_reflns_theta_max 27.491
_diffrn_reflns_theta_min 3.038
_diffrn_standards_number 0
_exptl_absorpt_coefficient_mu 1.150
_exptl_absorpt_correction_T_max 0.955
_exptl_absorpt_correction_T_min 0.851
_exptl_absorpt_correction_type numerical
_exptl_absorpt_process_details 'NUMABS (Rigaku, 1999)'
_exptl_crystal_colour brown
_exptl_crystal_density_diffrn 1.520
_exptl_crystal_density_method 'not measured'
_exptl_crystal_description platelet
_exptl_crystal_F_000 1352.00
_exptl_crystal_size_max 0.240
_exptl_crystal_size_mid 0.060
_exptl_crystal_size_min 0.040
_refine_diff_density_max 0.68
_refine_diff_density_min -0.46
_refine_ls_extinction_method none
_refine_ls_goodness_of_fit_ref 1.130
_refine_ls_hydrogen_treatment constr
_refine_ls_number_parameters 381
_refine_ls_number_reflns 6514
_refine_ls_number_restraints 0
_refine_ls_R_factor_all 0.0970
_refine_ls_R_factor_gt 0.0682
_refine_ls_shift/su_max 0.000
_refine_ls_structure_factor_coef Fsqd
_refine_ls_weighting_details 'w = 1/[\s^2^(Fo^2^)+(0.0283P)^2^+3.2590P] where P=(Fo^2^+2Fc^2^)/3'
_refine_ls_weighting_scheme calc
_refine_ls_wR_factor_gt 0.1102
_refine_ls_wR_factor_ref 0.1200
_reflns_number_gt 5134
_reflns_number_total 6514
_reflns_threshold_expression F^2^>2.0\s(F^2^)
_cod_data_source_file 32_1_1.txt
_cod_data_source_block MnNi_L1-H_OAc
_cod_database_code 1551617
_shelxl_res_file
;
TITL 20141119_yoshitakeMn
CELL  0.71075 10.63830 11.48290 23.53770 90.00000 95.50520 90.00000
ZERR  4 0.00200 0.00200 0.00440 0.00000 0.00320 0.00000
LATT 1
SYMM .50-X, .50+Y, .50-Z
SFAC C H MN N NI O
UNIT 124 116 4 8 4 28
L.S. 10
FMAP 2
PLAN -50
WPDB -2
HTAB
BOND $H
CONF
LIST 4
TEMP -159.8
ACTA
SIZE 0.040 0.060 0.240
WGHT    0.028300    3.259000
FVAR       0.69571
NI1   5    0.486287    0.139209    0.010779    11.00000    0.01914    0.01101 =
         0.01290   -0.00009    0.00097    0.00185
MN1   3    0.509838   -0.015561    0.110491    11.00000    0.02007    0.01307 =
         0.01245    0.00120    0.00223    0.00285
O1    6    0.596823   -0.005823    0.042378    11.00000    0.01553    0.01127 =
         0.01586   -0.00123   -0.00167    0.00167
O2    6    0.418318   -0.033464    0.173856    11.00000    0.02853    0.01390 =
         0.01849    0.00318    0.00599    0.00597
O3    6    0.384418    0.082887    0.071894    11.00000    0.01845    0.01365 =
         0.01360   -0.00202    0.00101    0.00503
O4    6    0.581599    0.167116   -0.056362    11.00000    0.02086    0.00965 =
         0.01438    0.00012   -0.00020    0.00002
O5    6    0.615465    0.135903    0.144427    11.00000    0.02475    0.01620 =
         0.01723   -0.00004    0.00048   -0.00172
O6    6    0.595311    0.248903    0.066274    11.00000    0.02399    0.01331 =
         0.01809   -0.00316   -0.00084    0.00044
O7    6    0.803799   -0.407065    0.240163    11.00000    0.04567    0.05121 =
         0.02451    0.00264   -0.00675    0.01284
AFIX 147
H7    2    0.827496   -0.396364    0.274846    11.00000   -1.20000
AFIX   0
N1    4    0.646285   -0.121199    0.145476    11.00000    0.02051    0.01216 =
         0.01515    0.00119    0.00050   -0.00005
N2    4    0.366720    0.272489   -0.011564    11.00000    0.02083    0.01202 =
         0.01371    0.00001   -0.00092    0.00426
C1    1    0.729804    0.012318    0.041804    11.00000    0.01681    0.02059 =
         0.01515    0.00005    0.00109   -0.00171
AFIX  23
H1A   2    0.746151    0.097155    0.043920    11.00000   -1.20000
H1B   2    0.754840   -0.015223    0.004658    11.00000   -1.20000
AFIX   0
C2    1    0.813531   -0.045803    0.088366    11.00000    0.01821    0.01038 =
         0.02002   -0.00289    0.00092    0.00019
C3    1    0.942445   -0.032654    0.082995    11.00000    0.02098    0.01807 =
         0.03098   -0.00356    0.00259   -0.00244
AFIX  43
H3A   2    0.968156    0.007314    0.050718    11.00000   -1.20000
AFIX   0
C4    1    1.033813   -0.076109    0.123287    11.00000    0.01848    0.02560 =
         0.04622   -0.00593   -0.00095    0.00141
AFIX  43
H4A   2    1.120906   -0.066311    0.118641    11.00000   -1.20000
AFIX   0
C5    1    0.996627   -0.133871    0.170305    11.00000    0.01983    0.02811 =
         0.04218    0.00556   -0.01330    0.00255
AFIX  43
H5A   2    1.058408   -0.164839    0.198048    11.00000   -1.20000
AFIX   0
C6    1    0.870419   -0.146737    0.177119    11.00000    0.03035    0.02756 =
         0.02726    0.00682   -0.00288   -0.00032
AFIX  43
H6A   2    0.846144   -0.183925    0.210426    11.00000   -1.20000
AFIX   0
C7    1    0.776861   -0.106031    0.135860    11.00000    0.01675    0.01548 =
         0.02248   -0.00293   -0.00128    0.00313
C8    1    0.616809   -0.207982    0.177029    11.00000    0.02153    0.01864 =
         0.01536   -0.00408   -0.00300    0.00334
AFIX  43
H8A   2    0.677609   -0.268349    0.183340    11.00000   -1.20000
AFIX   0
C9    1    0.502566   -0.221445    0.203016    11.00000    0.02295    0.01538 =
         0.01519    0.00327    0.00057   -0.00080
C10   1    0.484587   -0.323902    0.234816    11.00000    0.03077    0.02212 =
         0.01938    0.00149   -0.00138    0.00186
AFIX  43
H10A  2    0.544115   -0.385498    0.234431    11.00000   -1.20000
AFIX   0
C11   1    0.383426   -0.336016    0.266037    11.00000    0.04066    0.02562 =
         0.01485    0.00640    0.00210   -0.00723
AFIX  43
H11A  2    0.372401   -0.405593    0.286826    11.00000   -1.20000
AFIX   0
C12   1    0.296867   -0.245544    0.267066    11.00000    0.03044    0.03380 =
         0.02213    0.00499    0.00849   -0.00054
AFIX  43
H12A  2    0.226229   -0.254226    0.288522    11.00000   -1.20000
AFIX   0
C13   1    0.311447   -0.143611    0.237618    11.00000    0.02342    0.03224 =
         0.01942    0.00186    0.00383    0.00075
AFIX  43
H13A  2    0.253398   -0.081482    0.240422    11.00000   -1.20000
AFIX   0
C14   1    0.411821   -0.131126    0.203443    11.00000    0.02225    0.02410 =
         0.01392    0.00099   -0.00134   -0.00129
C15   1    0.316617    0.170070    0.099511    11.00000    0.02399    0.01750 =
         0.01542   -0.00028    0.00293    0.00446
AFIX  23
H15A  2    0.376538    0.229985    0.115820    11.00000   -1.20000
H15B  2    0.275949    0.134193    0.131333    11.00000   -1.20000
AFIX   0
C16   1    0.216570    0.227644    0.058733    11.00000    0.01912    0.01639 =
         0.01846   -0.00407    0.00067    0.00016
C17   1    0.093796    0.236165    0.074553    11.00000    0.02526    0.01932 =
         0.02770    0.00333    0.00612    0.00199
AFIX  43
H17A  2    0.075181    0.203422    0.109853    11.00000   -1.20000
AFIX   0
C18   1   -0.001509    0.290747    0.040464    11.00000    0.01774    0.03147 =
         0.03702   -0.00334    0.00165    0.00094
AFIX  43
H18A  2   -0.083941    0.296286    0.052587    11.00000   -1.20000
AFIX   0
C19   1    0.023900    0.337407   -0.011569    11.00000    0.02197    0.03169 =
         0.03282    0.00008   -0.00453    0.00782
AFIX  43
H19A  2   -0.041246    0.374342   -0.035498    11.00000   -1.20000
AFIX   0
C20   1    0.144702    0.329831   -0.028411    11.00000    0.02836    0.02057 =
         0.02193   -0.00035   -0.00462    0.00621
AFIX  43
H20A  2    0.161649    0.360524   -0.064373    11.00000   -1.20000
AFIX   0
C21   1    0.241824    0.277848    0.006607    11.00000    0.02625    0.01392 =
         0.02110   -0.00567    0.00060    0.00243
C22   1    0.407315    0.361463   -0.038005    11.00000    0.02961    0.01552 =
         0.01307   -0.00229   -0.00303    0.00834
AFIX  43
H22A  2    0.354322    0.428217   -0.040522    11.00000   -1.20000
AFIX   0
C23   1    0.523932    0.370712   -0.064082    11.00000    0.02893    0.01226 =
         0.01350    0.00014   -0.00069    0.00333
C24   1    0.554351    0.481212   -0.085411    11.00000    0.03661    0.01551 =
         0.02059   -0.00053    0.00199    0.00251
AFIX  43
H24A  2    0.499550    0.544958   -0.080436    11.00000   -1.20000
AFIX   0
C25   1    0.660356    0.499376   -0.113041    11.00000    0.04181    0.01246 =
         0.02383    0.00349    0.00370   -0.00315
AFIX  43
H25A  2    0.678496    0.574281   -0.127323    11.00000   -1.20000
AFIX   0
C26   1    0.740984    0.405781   -0.119765    11.00000    0.02482    0.02182 =
         0.02277    0.00314    0.00152   -0.00799
AFIX  43
H26A  2    0.815418    0.417545   -0.138326    11.00000   -1.20000
AFIX   0
C27   1    0.714549    0.296618   -0.099962    11.00000    0.02123    0.01679 =
         0.02060    0.00075    0.00179    0.00099
AFIX  43
H27A  2    0.771490    0.234498   -0.104866    11.00000   -1.20000
AFIX   0
C28   1    0.605140    0.275090   -0.072646    11.00000    0.02203    0.01542 =
         0.01350   -0.00092   -0.00318    0.00115
C29   1    0.636044    0.228072    0.117476    11.00000    0.01897    0.01717 =
         0.01836   -0.00171   -0.00003    0.00137
C30   1    0.715882    0.319984    0.149247    11.00000    0.04276    0.02159 =
         0.02797   -0.00311   -0.00509   -0.00824
AFIX  33
H30A  2    0.725148    0.386833    0.124104    11.00000   -1.20000
H30B  2    0.675024    0.345135    0.182761    11.00000   -1.20000
H30C  2    0.799375    0.287732    0.161530    11.00000   -1.20000
AFIX   0
C31   1    0.908506   -0.439801    0.211027    11.00000    0.06392    0.03347 =
         0.03324    0.00023   -0.00507    0.00885
AFIX 137
H31A  2    0.984434   -0.400104    0.228162    11.00000   -1.20000
H31B  2    0.893015   -0.417727    0.170745    11.00000   -1.20000
H31C  2    0.920645   -0.524261    0.213978    11.00000   -1.20000
AFIX   0
HKLF 4
 
REM  20141119_yoshitakeMn
REM R1 =  0.0682 for    5134 Fo > 4sig(Fo)  and  0.0970 for all    6514 data
REM    381 parameters refined using      0 restraints
 
END  
     
WGHT      0.0283      3.2670 

REM Instructions for potential hydrogen bonds
EQIV $1 -x+3/2, y-1/2, -z+1/2
HTAB O7 O5_$1
HTAB C1 O6
EQIV $2 -x+1, -y, -z
HTAB C1 O3_$2
HTAB C8 O7

REM Highest difference peak  0.679,  deepest hole -0.463,  1-sigma level  0.095
Q1    1   0.5600 -0.0102  0.0700  11.00000  0.05    0.68
Q2    1   0.4305  0.1426  0.0540  11.00000  0.05    0.55
Q3    1   0.4648 -0.0302  0.1467  11.00000  0.05    0.43
Q4    1   0.6270 -0.0812  0.1300  11.00000  0.05    0.42
Q5    1   0.7537  0.2854  0.1821  11.00000  0.05    0.40
Q6    1   0.1561  0.2221  0.0611  11.00000  0.05    0.39
Q7    1   0.4937  0.1415  0.1520  11.00000  0.05    0.38
Q8    1   0.4640  0.1444 -0.0686  11.00000  0.05    0.37
Q9    1   0.2678  0.2057  0.0745  11.00000  0.05    0.36
Q10   1   0.6213 -0.0042  0.1182  11.00000  0.05    0.36
Q11   1   0.3184 -0.0444  0.1710  11.00000  0.05    0.36
Q12   1   0.4675  0.0018  0.0563  11.00000  0.05    0.35
Q13   1   0.5599  0.4238 -0.0693  11.00000  0.05    0.35
Q14   1   0.4441  0.1840 -0.0233  11.00000  0.05    0.34
Q15   1   0.9052  0.0410  0.0389  11.00000  0.05    0.34
Q16   1   0.5310  0.1488 -0.0268  11.00000  0.05    0.34
Q17   1   0.3978 -0.0206  0.1083  11.00000  0.05    0.34
Q18   1   0.7773 -0.0428  0.0394  11.00000  0.05    0.34
Q19   1   0.5142 -0.0196  0.1783  11.00000  0.05    0.33
Q20   1  -0.0644  0.3346 -0.0163  11.00000  0.05    0.33
Q21   1   0.2268  0.2423 -0.0086  11.00000  0.05    0.33
Q22   1   0.7079 -0.1042  0.1494  11.00000  0.05    0.33
Q23   1   0.9287 -0.0944  0.1721  11.00000  0.05    0.33
Q24   1   0.6363 -0.3728  0.2332  11.00000  0.05    0.33
Q25   1   0.4802  0.3729 -0.0338  11.00000  0.05    0.32
Q26   1   0.9008  0.1070  0.1578  11.00000  0.05    0.32
Q27   1   0.2610  0.2836  0.0469  11.00000  0.05    0.32
Q28   1   0.5760 -0.0148  0.0208  11.00000  0.05    0.32
Q29   1   0.0562  0.2246  0.0492  11.00000  0.05    0.32
Q30   1   0.5993  0.1538  0.0178  11.00000  0.05    0.32
Q31   1   0.3283 -0.0637  0.1276  11.00000  0.05    0.32
Q32   1   0.6600  0.0961  0.1228  11.00000  0.05    0.31
Q33   1   0.8827 -0.3065  0.2392  11.00000  0.05    0.31
Q34   1   0.5799  0.3263 -0.0542  11.00000  0.05    0.31
Q35   1  -0.0536  0.3406  0.0317  11.00000  0.05    0.30
Q36   1   0.9552 -0.6039  0.1720  11.00000  0.05    0.30
Q37   1   0.7954 -0.0394  0.1228  11.00000  0.05    0.30
Q38   1   0.3238 -0.1533  0.2957  11.00000  0.05    0.30
Q39   1   0.3870 -0.0020  0.1355  11.00000  0.05    0.30
Q40   1   0.3795  0.1021 -0.0009  11.00000  0.05    0.30
Q41   1   0.3416  0.4955 -0.0817  11.00000  0.05    0.30
Q42   1   0.5593 -0.0587  0.1486  11.00000  0.05    0.29
Q43   1   0.7785  0.1710 -0.0796  11.00000  0.05    0.29
Q44   1   0.5569 -0.4162  0.2021  11.00000  0.05    0.29
Q45   1   0.2931  0.1840 -0.0090  11.00000  0.05    0.29
Q46   1   0.5336  0.3512  0.0941  11.00000  0.05    0.29
Q47   1   0.3597  0.0160 -0.0498  11.00000  0.05    0.29
Q48   1   0.3014 -0.1347  0.1909  11.00000  0.05    0.29
Q49   1   1.0713 -0.1720  0.2189  11.00000  0.05    0.29
Q50   1   0.6350  0.4792 -0.0905  11.00000  0.05    0.29
;

loop_
_symmetry_equiv_pos_site_id
_space_group_symop_operation_xyz
1 +X,+Y,+Z
2 1/2-X,1/2+Y,1/2-Z
3 -X,-Y,-Z
4 1/2+X,1/2-Y,1/2+Z

loop_
_atom_site_label
_atom_site_type_symbol
_atom_site_fract_x
_atom_site_fract_y
_atom_site_fract_z
_atom_site_U_iso_or_equiv
_atom_site_adp_type
_atom_site_occupancy
_atom_site_site_symmetry_multiplicity
_atom_site_calc_flag
_atom_site_refinement_flags
Ni1 Ni 0.48629(5) 0.13921(4) 0.01078(2) 0.01439(13) Uani 1 4 d .
Mn1 Mn 0.50984(6) -0.01556(5) 0.11049(2) 0.01515(15) Uani 1 4 d .
O1 O 0.5968(2) -0.0058(2) 0.04238(10) 0.0144(5) Uani 1 4 d .
O2 O 0.4183(3) -0.0335(2) 0.17386(11) 0.0201(6) Uani 1 4 d .
O3 O 0.3844(2) 0.0829(2) 0.07189(10) 0.0153(5) Uani 1 4 d .
O4 O 0.5816(2) 0.1671(2) -0.05636(10) 0.0151(5) Uani 1 4 d .
O5 O 0.6155(2) 0.1359(2) 0.14443(10) 0.0195(6) Uani 1 4 d .
O6 O 0.5953(2) 0.2489(2) 0.06627(11) 0.0186(6) Uani 1 4 d .
O7 O 0.8038(3) -0.4071(3) 0.24016(13) 0.0411(8) Uani 1 4 d .
N1 N 0.6463(3) -0.1212(3) 0.14548(12) 0.0160(7) Uani 1 4 d .
N2 N 0.3667(3) 0.2725(3) -0.01156(12) 0.0157(7) Uani 1 4 d .
C1 C 0.7298(3) 0.0123(3) 0.04180(15) 0.0175(8) Uani 1 4 d .
C2 C 0.8135(4) -0.0458(3) 0.08837(16) 0.0163(8) Uani 1 4 d .
C3 C 0.9424(4) -0.0326(3) 0.08300(18) 0.0233(9) Uani 1 4 d .
C4 C 1.0338(4) -0.0761(4) 0.12329(19) 0.0304(10) Uani 1 4 d .
C5 C 0.9966(4) -0.1339(4) 0.17030(19) 0.0311(10) Uani 1 4 d .
C6 C 0.8704(4) -0.1467(4) 0.17712(18) 0.0288(10) Uani 1 4 d .
C7 C 0.7769(4) -0.1060(3) 0.13586(16) 0.0184(8) Uani 1 4 d .
C8 C 0.6168(4) -0.2080(3) 0.17703(15) 0.0188(8) Uani 1 4 d .
C9 C 0.5026(4) -0.2214(3) 0.20302(15) 0.0179(8) Uani 1 4 d .
C10 C 0.4846(4) -0.3239(4) 0.23482(16) 0.0243(9) Uani 1 4 d .
C11 C 0.3834(4) -0.3360(4) 0.26604(16) 0.0271(10) Uani 1 4 d .
C12 C 0.2969(4) -0.2455(4) 0.26707(17) 0.0284(10) Uani 1 4 d .
C13 C 0.3115(4) -0.1436(4) 0.23762(16) 0.0249(9) Uani 1 4 d .
C14 C 0.4118(4) -0.1311(4) 0.20344(15) 0.0203(8) Uani 1 4 d .
C15 C 0.3166(4) 0.1701(3) 0.09951(15) 0.0189(8) Uani 1 4 d .
C16 C 0.2166(4) 0.2276(3) 0.05873(16) 0.0181(8) Uani 1 4 d .
C17 C 0.0938(4) 0.2362(3) 0.07455(17) 0.0239(9) Uani 1 4 d .
C18 C -0.0015(4) 0.2908(4) 0.04046(18) 0.0288(10) Uani 1 4 d .
C19 C 0.0239(4) 0.3374(4) -0.01157(19) 0.0293(10) Uani 1 4 d .
C20 C 0.1447(4) 0.3298(3) -0.02841(17) 0.0241(9) Uani 1 4 d .
C21 C 0.2418(4) 0.2778(3) 0.00661(16) 0.0205(9) Uani 1 4 d .
C22 C 0.4073(4) 0.3615(3) -0.03800(15) 0.0197(8) Uani 1 4 d .
C23 C 0.5239(4) 0.3707(3) -0.06408(15) 0.0184(8) Uani 1 4 d .
C24 C 0.5544(4) 0.4812(3) -0.08541(16) 0.0243(9) Uani 1 4 d .
C25 C 0.6604(4) 0.4994(3) -0.11304(17) 0.0260(10) Uani 1 4 d .
C26 C 0.7410(4) 0.4058(3) -0.11977(16) 0.0232(9) Uani 1 4 d .
C27 C 0.7146(4) 0.2966(3) -0.09996(16) 0.0196(8) Uani 1 4 d .
C28 C 0.6051(4) 0.2751(3) -0.07265(15) 0.0173(8) Uani 1 4 d .
C29 C 0.6360(4) 0.2281(3) 0.11748(16) 0.0183(8) Uani 1 4 d .
C30 C 0.7159(4) 0.3200(4) 0.14925(18) 0.0313(10) Uani 1 4 d .
C31 C 0.9085(5) -0.4398(4) 0.2110(2) 0.0442(13) Uani 1 4 d .
H1A H 0.74615 0.09716 0.04392 0.0211 Uiso 1 4 calc R
H1B H 0.75484 -0.01522 0.00466 0.0211 Uiso 1 4 calc R
H3A H 0.96816 0.00731 0.05072 0.0280 Uiso 1 4 calc R
H4A H 1.12091 -0.06631 0.11864 0.0364 Uiso 1 4 calc R
H5A H 1.05841 -0.16484 0.19805 0.0373 Uiso 1 4 calc R
H6A H 0.84614 -0.18393 0.21043 0.0345 Uiso 1 4 calc R
H7 H 0.8275 -0.39636 0.27485 0.0493 Uiso 1 4 calc R
H8A H 0.67761 -0.26835 0.18334 0.0226 Uiso 1 4 calc R
H10A H 0.54412 -0.3855 0.23443 0.0292 Uiso 1 4 calc R
H11A H 0.3724 -0.40559 0.28683 0.0325 Uiso 1 4 calc R
H12A H 0.22623 -0.25423 0.28852 0.0341 Uiso 1 4 calc R
H13A H 0.2534 -0.08148 0.24042 0.0299 Uiso 1 4 calc R
H15A H 0.37654 0.22999 0.11582 0.0227 Uiso 1 4 calc R
H15B H 0.27595 0.13419 0.13133 0.0227 Uiso 1 4 calc R
H17A H 0.07518 0.20342 0.10985 0.0286 Uiso 1 4 calc R
H18A H -0.08394 0.29629 0.05259 0.0346 Uiso 1 4 calc R
H19A H -0.04125 0.37434 -0.0355 0.0351 Uiso 1 4 calc R
H20A H 0.16165 0.36052 -0.06437 0.0289 Uiso 1 4 calc R
H22A H 0.35432 0.42822 -0.04052 0.0237 Uiso 1 4 calc R
H24A H 0.49955 0.54496 -0.08044 0.0291 Uiso 1 4 calc R
H25A H 0.6785 0.57428 -0.12732 0.0312 Uiso 1 4 calc R
H26A H 0.81542 0.41755 -0.13833 0.0278 Uiso 1 4 calc R
H27A H 0.77149 0.2345 -0.10487 0.0235 Uiso 1 4 calc R
H30A H 0.72515 0.38683 0.1241 0.0376 Uiso 1 4 calc R
H30B H 0.67502 0.34514 0.18276 0.0376 Uiso 1 4 calc R
H30C H 0.79937 0.28773 0.16153 0.0376 Uiso 1 4 calc R
H31A H 0.98443 -0.4001 0.22816 0.0530 Uiso 1 4 calc R
H31B H 0.89301 -0.41773 0.17074 0.0530 Uiso 1 4 calc R
H31C H 0.92065 -0.52426 0.21398 0.0530 Uiso 1 4 calc R

loop_
_atom_site_aniso_label
_atom_site_aniso_U_11
_atom_site_aniso_U_22
_atom_site_aniso_U_33
_atom_site_aniso_U_12
_atom_site_aniso_U_13
_atom_site_aniso_U_23
Ni1 0.0191(3) 0.0110(2) 0.0129(2) 0.0019(2) 0.00097(19) -0.00009(19)
Mn1 0.0201(3) 0.0131(3) 0.0124(3) 0.0029(2) 0.0022(2) 0.0012(2)
O1 0.0155(14) 0.0113(13) 0.0159(13) 0.0017(10) -0.0017(11) -0.0012(10)
O2 0.0285(16) 0.0139(14) 0.0185(14) 0.0060(12) 0.0060(12) 0.0032(11)
O3 0.0185(14) 0.0137(13) 0.0136(13) 0.0050(11) 0.0010(11) -0.0020(10)
O4 0.0209(14) 0.0097(13) 0.0144(13) 0.0000(11) -0.0002(11) 0.0001(10)
O5 0.0248(15) 0.0162(14) 0.0172(13) -0.0017(12) 0.0005(11) -0.0000(11)
O6 0.0240(15) 0.0133(13) 0.0181(14) 0.0004(11) -0.0008(12) -0.0032(11)
O7 0.046(2) 0.051(2) 0.0245(17) 0.0128(17) -0.0067(15) 0.0026(16)
N1 0.0205(17) 0.0122(16) 0.0152(16) -0.0001(13) 0.0005(13) 0.0012(12)
N2 0.0208(18) 0.0120(16) 0.0137(16) 0.0043(13) -0.0009(13) 0.0000(12)
C1 0.017(2) 0.021(2) 0.0152(19) -0.0017(16) 0.0011(16) 0.0001(15)
C2 0.018(2) 0.0104(18) 0.020(2) 0.0002(16) 0.0009(16) -0.0029(15)
C3 0.021(2) 0.018(2) 0.031(2) -0.0024(17) 0.0026(19) -0.0036(17)
C4 0.018(2) 0.026(2) 0.046(3) 0.0014(19) -0.001(2) -0.006(2)
C5 0.020(2) 0.028(2) 0.042(3) 0.003(2) -0.013(2) 0.006(2)
C6 0.030(3) 0.028(2) 0.027(2) -0.000(2) -0.003(2) 0.0068(19)
C7 0.017(2) 0.015(2) 0.022(2) 0.0031(16) -0.0013(17) -0.0029(15)
C8 0.022(2) 0.019(2) 0.0154(19) 0.0033(17) -0.0030(16) -0.0041(15)
C9 0.023(2) 0.0154(19) 0.0152(19) -0.0008(16) 0.0006(16) 0.0033(15)
C10 0.031(2) 0.022(2) 0.019(2) 0.0019(19) -0.0014(18) 0.0015(17)
C11 0.041(3) 0.026(2) 0.015(2) -0.007(2) 0.0021(18) 0.0064(17)
C12 0.030(2) 0.034(3) 0.022(2) -0.001(2) 0.0085(19) 0.0050(19)
C13 0.023(2) 0.032(2) 0.019(2) 0.0008(19) 0.0038(17) 0.0019(18)
C14 0.022(2) 0.024(2) 0.0139(19) -0.0013(18) -0.0013(16) 0.0010(16)
C15 0.024(2) 0.018(2) 0.0154(19) 0.0045(17) 0.0029(17) -0.0003(15)
C16 0.019(2) 0.016(2) 0.018(2) 0.0002(16) 0.0007(16) -0.0041(15)
C17 0.025(2) 0.019(2) 0.028(2) 0.0020(18) 0.0061(19) 0.0033(17)
C18 0.018(2) 0.031(3) 0.037(3) 0.0009(19) 0.0017(19) -0.003(2)
C19 0.022(2) 0.032(3) 0.033(2) 0.008(2) -0.0045(19) 0.000(2)
C20 0.028(2) 0.021(2) 0.022(2) 0.0062(18) -0.0046(18) -0.0004(17)
C21 0.026(2) 0.0139(19) 0.021(2) 0.0024(17) 0.0006(17) -0.0057(16)
C22 0.030(2) 0.0155(19) 0.0131(18) 0.0083(18) -0.0030(17) -0.0023(15)
C23 0.029(2) 0.0123(19) 0.0135(18) 0.0033(17) -0.0007(16) 0.0001(15)
C24 0.037(3) 0.016(2) 0.021(2) 0.0025(18) 0.0020(19) -0.0005(16)
C25 0.042(3) 0.012(2) 0.024(2) -0.0032(19) 0.004(2) 0.0035(16)
C26 0.025(2) 0.022(2) 0.023(2) -0.0080(18) 0.0015(18) 0.0031(17)
C27 0.021(2) 0.017(2) 0.021(2) 0.0010(17) 0.0018(17) 0.0008(16)
C28 0.022(2) 0.0154(19) 0.0135(18) 0.0012(16) -0.0032(16) -0.0009(15)
C29 0.019(2) 0.017(2) 0.018(2) 0.0014(16) -0.0000(17) -0.0017(16)
C30 0.043(3) 0.022(2) 0.028(2) -0.008(2) -0.005(2) -0.0031(18)
C31 0.064(4) 0.033(3) 0.033(3) 0.009(3) -0.005(3) 0.000(2)

loop_
_atom_type_symbol
_atom_type_description
_atom_type_scat_dispersion_real
_atom_type_scat_dispersion_imag
_atom_type_scat_source
C C 0.0033 0.0016
;
International Tables for Crystallography
(Vol. C, Tables 4.2.6.8 and 6.1.1.4)
;
H H 0.0000 0.0000
;
International Tables for Crystallography
(Vol. C, Table 6.1.1.4)
;
Mn Mn 0.3368 0.7283
;
International Tables for Crystallography
(Vol. C, Tables 4.2.6.8 and 6.1.1.4)
;
N N 0.0061 0.0033
;
International Tables for Crystallography
(Vol. C, Tables 4.2.6.8 and 6.1.1.4)
;
Ni Ni 0.3393 1.1124
;
International Tables for Crystallography
(Vol. C, Tables 4.2.6.8 and 6.1.1.4)
;
O O 0.0106 0.0060
;
International Tables for Crystallography
(Vol. C, Tables 4.2.6.8 and 6.1.1.4)
;

loop_
_geom_angle_atom_site_label_1
_geom_angle_atom_site_label_2
_geom_angle_atom_site_label_3
_geom_angle
_geom_angle_publ_flag
_geom_angle_site_symmetry_1
_geom_angle_site_symmetry_3
O1 Ni1 O1 79.98(9) yes . 3_655
O1 Ni1 O3 79.30(10) yes . .
O1 Ni1 O4 95.58(10) yes . .
O1 Ni1 O6 89.90(9) yes . .
O1 Ni1 N2 172.80(11) yes . .
O1 Ni1 O3 88.08(10) yes 3_655 .
O1 Ni1 O4 82.09(10) yes 3_655 .
O1 Ni1 O6 169.45(10) yes 3_655 .
O1 Ni1 N2 100.19(11) yes 3_655 .
O3 Ni1 O4 169.61(10) yes . .
O3 Ni1 O6 93.00(10) yes . .
O3 Ni1 N2 93.51(11) yes . .
O4 Ni1 O6 96.05(10) yes . .
O4 Ni1 N2 91.57(11) yes . .
O6 Ni1 N2 90.22(11) yes . .
O1 Mn1 O2 175.86(11) yes . .
O1 Mn1 O3 86.52(10) yes . .
O1 Mn1 O4 78.23(9) yes . 3_655
O1 Mn1 O5 89.24(10) yes . .
O1 Mn1 N1 89.45(11) yes . .
O2 Mn1 O3 92.93(11) yes . .
O2 Mn1 O4 97.64(10) yes . 3_655
O2 Mn1 O5 94.87(10) yes . .
O2 Mn1 N1 91.01(12) yes . .
O3 Mn1 O4 86.89(9) yes . 3_655
O3 Mn1 O5 90.81(10) yes . .
O3 Mn1 N1 175.81(12) yes . .
O4 Mn1 O5 167.37(9) yes 3_655 .
O4 Mn1 N1 91.18(10) yes 3_655 .
O5 Mn1 N1 90.27(11) yes . .
Ni1 O1 Ni1 100.02(10) yes . 3_655
Ni1 O1 Mn1 92.45(10) yes . .
Ni1 O1 C1 113.3(2) yes . .
Ni1 O1 Mn1 104.05(11) yes 3_655 .
Ni1 O1 C1 117.2(2) yes 3_655 .
Mn1 O1 C1 124.7(2) yes . .
Mn1 O2 C14 124.7(2) yes . .
Ni1 O3 Mn1 97.59(11) yes . .
Ni1 O3 C15 115.8(2) yes . .
Mn1 O3 C15 124.0(2) yes . .
Ni1 O4 Mn1 95.57(10) yes . 3_655
Ni1 O4 C28 120.4(2) yes . .
Mn1 O4 C28 128.6(2) yes 3_655 .
Mn1 O5 C29 126.3(2) yes . .
Ni1 O6 C29 127.0(2) yes . .
Mn1 N1 C7 122.2(2) yes . .
Mn1 N1 C8 119.6(3) yes . .
C7 N1 C8 118.2(3) yes . .
Ni1 N2 C21 122.1(2) yes . .
Ni1 N2 C22 119.4(3) yes . .
C21 N2 C22 118.1(3) yes . .
O1 C1 C2 116.5(3) yes . .
C1 C2 C3 113.9(3) yes . .
C1 C2 C7 127.7(3) yes . .
C3 C2 C7 118.4(3) yes . .
C2 C3 C4 122.0(4) yes . .
C3 C4 C5 119.1(4) yes . .
C4 C5 C6 120.2(4) yes . .
C5 C6 C7 121.3(4) yes . .
N1 C7 C2 122.1(3) yes . .
N1 C7 C6 118.8(3) yes . .
C2 C7 C6 118.9(4) yes . .
N1 C8 C9 126.4(3) yes . .
C8 C9 C10 118.8(3) yes . .
C8 C9 C14 122.3(3) yes . .
C10 C9 C14 118.5(4) yes . .
C9 C10 C11 121.4(4) yes . .
C10 C11 C12 119.4(4) yes . .
C11 C12 C13 121.3(4) yes . .
C12 C13 C14 120.2(4) yes . .
O2 C14 C9 123.1(3) yes . .
O2 C14 C13 117.9(4) yes . .
C9 C14 C13 119.0(4) yes . .
O3 C15 C16 111.9(3) yes . .
C15 C16 C17 118.7(3) yes . .
C15 C16 C21 123.4(3) yes . .
C17 C16 C21 117.8(3) yes . .
C16 C17 C18 122.0(4) yes . .
C17 C18 C19 119.6(4) yes . .
C18 C19 C20 119.6(4) yes . .
C19 C20 C21 120.9(4) yes . .
N2 C21 C16 120.2(3) yes . .
N2 C21 C20 119.8(3) yes . .
C16 C21 C20 120.0(4) yes . .
N2 C22 C23 127.2(4) yes . .
C22 C23 C24 117.0(3) yes . .
C22 C23 C28 124.3(3) yes . .
C24 C23 C28 118.6(4) yes . .
C23 C24 C25 122.1(4) yes . .
C24 C25 C26 118.7(4) yes . .
C25 C26 C27 121.1(4) yes . .
C26 C27 C28 121.4(4) yes . .
O4 C28 C23 123.0(3) yes . .
O4 C28 C27 118.9(3) yes . .
C23 C28 C27 118.0(3) yes . .
O5 C29 O6 125.2(3) yes . .
O5 C29 C30 117.0(3) yes . .
O6 C29 C30 117.8(3) yes . .
C31 O7 H7 109.467 no . .
O1 C1 H1A 108.165 no . .
O1 C1 H1B 108.174 no . .
C2 C1 H1A 108.158 no . .
C2 C1 H1B 108.165 no . .
H1A C1 H1B 107.339 no . .
C2 C3 H3A 119.010 no . .
C4 C3 H3A 119.000 no . .
C3 C4 H4A 120.454 no . .
C5 C4 H4A 120.462 no . .
C4 C5 H5A 119.902 no . .
C6 C5 H5A 119.881 no . .
C5 C6 H6A 119.363 no . .
C7 C6 H6A 119.354 no . .
N1 C8 H8A 116.814 no . .
C9 C8 H8A 116.813 no . .
C9 C10 H10A 119.282 no . .
C11 C10 H10A 119.288 no . .
C10 C11 H11A 120.329 no . .
C12 C11 H11A 120.317 no . .
C11 C12 H12A 119.335 no . .
C13 C12 H12A 119.342 no . .
C12 C13 H13A 119.879 no . .
C14 C13 H13A 119.873 no . .
O3 C15 H15A 109.240 no . .
O3 C15 H15B 109.239 no . .
C16 C15 H15A 109.238 no . .
C16 C15 H15B 109.236 no . .
H15A C15 H15B 107.923 no . .
C16 C17 H17A 118.990 no . .
C18 C17 H17A 118.981 no . .
C17 C18 H18A 120.197 no . .
C19 C18 H18A 120.214 no . .
C18 C19 H19A 120.203 no . .
C20 C19 H19A 120.206 no . .
C19 C20 H20A 119.531 no . .
C21 C20 H20A 119.529 no . .
N2 C22 H22A 116.378 no . .
C23 C22 H22A 116.377 no . .
C23 C24 H24A 118.938 no . .
C25 C24 H24A 118.924 no . .
C24 C25 H25A 120.663 no . .
C26 C25 H25A 120.661 no . .
C25 C26 H26A 119.459 no . .
C27 C26 H26A 119.467 no . .
C26 C27 H27A 119.303 no . .
C28 C27 H27A 119.313 no . .
C29 C30 H30A 109.467 no . .
C29 C30 H30B 109.472 no . .
C29 C30 H30C 109.471 no . .
H30A C30 H30B 109.471 no . .
H30A C30 H30C 109.466 no . .
H30B C30 H30C 109.480 no . .
O7 C31 H31A 109.475 no . .
O7 C31 H31B 109.464 no . .
O7 C31 H31C 109.476 no . .
H31A C31 H31B 109.471 no . .
H31A C31 H31C 109.477 no . .
H31B C31 H31C 109.464 no . .

loop_
_geom_bond_atom_site_label_1
_geom_bond_atom_site_label_2
_geom_bond_distance
_geom_bond_publ_flag
_geom_bond_site_symmetry_2
Ni1 O1 2.131(2) yes .
Ni1 O1 2.117(2) yes 3_655
Ni1 O3 1.990(3) yes .
Ni1 O4 1.984(3) yes .
Ni1 O6 2.085(2) yes .
Ni1 N2 2.027(3) yes .
Mn1 O1 1.930(3) yes .
Mn1 O2 1.869(3) yes .
Mn1 O3 1.911(2) yes .
Mn1 O4 2.315(2) yes 3_655
Mn1 O5 2.180(3) yes .
Mn1 N1 2.007(3) yes .
O1 C1 1.431(4) yes .
O2 C14 1.325(5) yes .
O3 C15 1.427(5) yes .
O4 C28 1.329(4) yes .
O5 C29 1.264(5) yes .
O6 C29 1.264(4) yes .
O7 C31 1.414(6) yes .
N1 C7 1.439(5) yes .
N1 C8 1.299(5) yes .
N2 C21 1.436(5) yes .
N2 C22 1.292(5) yes .
C1 C2 1.501(5) yes .
C2 C3 1.397(6) yes .
C2 C7 1.401(5) yes .
C3 C4 1.384(6) yes .
C4 C5 1.380(6) yes .
C5 C6 1.375(6) yes .
C6 C7 1.402(5) yes .
C8 C9 1.420(6) yes .
C9 C10 1.417(5) yes .
C9 C14 1.418(5) yes .
C10 C11 1.367(6) yes .
C11 C12 1.390(6) yes .
C12 C13 1.377(6) yes .
C13 C14 1.405(6) yes .
C15 C16 1.515(5) yes .
C16 C17 1.395(6) yes .
C16 C21 1.405(5) yes .
C17 C18 1.382(6) yes .
C18 C19 1.387(6) yes .
C19 C20 1.383(6) yes .
C20 C21 1.393(5) yes .
C22 C23 1.440(6) yes .
C23 C24 1.413(5) yes .
C23 C28 1.423(5) yes .
C24 C25 1.371(6) yes .
C25 C26 1.394(6) yes .
C26 C27 1.376(5) yes .
C27 C28 1.405(6) yes .
C29 C30 1.508(6) yes .
O7 H7 0.840 no .
C1 H1A 0.990 no .
C1 H1B 0.990 no .
C3 H3A 0.950 no .
C4 H4A 0.950 no .
C5 H5A 0.950 no .
C6 H6A 0.950 no .
C8 H8A 0.950 no .
C10 H10A 0.950 no .
C11 H11A 0.950 no .
C12 H12A 0.950 no .
C13 H13A 0.950 no .
C15 H15A 0.990 no .
C15 H15B 0.990 no .
C17 H17A 0.950 no .
C18 H18A 0.950 no .
C19 H19A 0.950 no .
C20 H20A 0.950 no .
C22 H22A 0.950 no .
C24 H24A 0.950 no .
C25 H25A 0.950 no .
C26 H26A 0.950 no .
C27 H27A 0.950 no .
C30 H30A 0.980 no .
C30 H30B 0.980 no .
C30 H30C 0.980 no .
C31 H31A 0.980 no .
C31 H31B 0.980 no .
C31 H31C 0.980 no .

loop_
_geom_contact_atom_site_label_1
_geom_contact_atom_site_label_2
_geom_contact_distance
_geom_contact_publ_flag
_geom_contact_site_symmetry_2
Ni1 O3 3.563(3) no 3_655
Ni1 O5 3.310(2) no .
Ni1 C16 3.341(4) no .
Ni1 C23 3.235(4) no .
Mn1 O6 3.364(3) no .
Mn1 C2 3.339(4) no .
Mn1 C9 3.220(4) no .
O1 C7 3.004(4) no .
O1 C29 3.220(4) no .
O2 C8 2.907(5) no .
O2 C12 3.600(5) no .
O2 C15 3.055(4) no .
O3 C1 3.035(4) no 3_655
O3 C17 3.563(5) no .
O3 C21 3.038(4) no .
O3 C29 3.247(4) no .
O4 C1 3.207(4) no .
O4 C8 3.405(4) no 3_655
O4 C9 3.538(4) no 3_655
O4 C14 3.494(4) no 3_655
O4 C22 2.959(5) no .
O5 C1 3.145(4) no .
O5 C2 3.327(5) no .
O5 C7 3.282(5) no .
O5 C15 3.276(5) no .
O6 C1 3.149(5) no .
O6 C15 3.266(5) no .
O6 C22 3.279(4) no .
O6 C23 3.391(4) no .
O6 C28 3.295(4) no .
N1 N2 3.590(4) no 3_655
N1 C1 3.084(5) no .
N1 C14 2.958(5) no .
N1 C28 3.512(5) no 3_655
N2 C1 3.481(5) no 3_655
N2 C15 2.961(5) no .
N2 C28 3.033(5) no .
C1 C21 3.544(5) no 3_655
C1 C29 3.263(5) no .
C2 C5 2.796(5) no .
C2 C20 3.598(5) no 3_655
C2 C21 3.492(5) no 3_655
C3 C6 2.745(6) no .
C4 C7 2.799(6) no .
C6 C8 2.788(6) no .
C8 C23 3.470(5) no 3_655
C8 C28 3.330(5) no 3_655
C9 C12 2.788(6) no .
C9 C27 3.300(5) no 3_655
C9 C28 3.230(5) no 3_655
C10 C13 2.776(6) no .
C10 C26 3.568(5) no 3_655
C11 C14 2.808(6) no .
C14 C27 3.275(5) no 3_655
C14 C28 3.484(5) no 3_655
C15 C29 3.449(5) no .
C16 C19 2.807(6) no .
C16 C22 3.543(6) no .
C17 C20 2.752(6) no .
C18 C21 2.784(6) no .
C20 C22 2.848(6) no .
C23 C26 2.792(6) no .
C24 C27 2.762(6) no .
C25 C28 2.827(5) no .
O2 C31 3.307(5) no 2_655
O5 O7 2.813(4) no 2_655
O5 C31 3.544(5) no 2_655
O6 C24 3.533(5) no 3_665
O7 O5 2.813(4) no 2_645
O7 C6 3.441(5) no .
O7 C8 3.290(5) no .
O7 C10 3.518(5) no .
C3 C17 3.496(6) no 1_655
C5 C13 3.567(6) no 1_655
C6 O7 3.441(5) no .
C6 C31 3.473(7) no .
C8 O7 3.290(5) no .
C10 O7 3.518(5) no .
C13 C5 3.567(6) no 1_455
C14 C31 3.434(6) no 2_655
C16 C25 3.585(5) no 3_665
C17 C3 3.496(6) no 1_455
C22 C24 3.412(5) no 3_665
C24 O6 3.533(5) no 3_665
C24 C22 3.412(5) no 3_665
C25 C16 3.585(5) no 3_665
C31 O2 3.307(5) no 2_645
C31 O5 3.544(5) no 2_645
C31 C6 3.473(7) no .
C31 C14 3.434(6) no 2_645
Ni1 H1A 2.8408 no .
Ni1 H1B 3.3773 no .
Ni1 H1B 2.9259 no 3_655
Ni1 H15A 3.0193 no .
Mn1 H1A 3.3476 no .
Mn1 H15A 3.1640 no .
Mn1 H15B 3.1021 no .
O2 H13A 2.5227 no .
O2 H15A 3.3315 no .
O2 H15B 2.5906 no .
O2 H27A 3.3785 no 3_655
O3 H1A 3.5928 no 3_655
O3 H1B 2.3522 no 3_655
O4 H1A 2.9135 no .
O4 H1B 3.0554 no .
O4 H27A 2.5349 no .
O5 H1A 2.8911 no .
O5 H15A 2.7845 no .
O5 H15B 3.5955 no .
O5 H30A 3.1623 no .
O5 H30B 2.6227 no .
O5 H30C 2.6226 no .
O6 H1A 2.4596 no .
O6 H15A 2.7101 no .
O6 H30A 2.4307 no .
O6 H30B 3.0020 no .
O6 H30C 3.0008 no .
N1 H6A 2.5986 no .
N2 H1B 3.2352 no 3_655
N2 H15A 3.0296 no .
N2 H20A 2.6088 no .
C1 H3A 2.5249 no .
C2 H4A 3.2877 no .
C2 H6A 3.2710 no .
C3 H1A 2.6571 no .
C3 H1B 2.5917 no .
C3 H5A 3.2432 no .
C4 H6A 3.2421 no .
C5 H3A 3.2371 no .
C6 H4A 3.2485 no .
C6 H8A 2.4973 no .
C7 H1A 3.1777 no .
C7 H1B 3.2465 no .
C7 H3A 3.2610 no .
C7 H5A 3.2755 no .
C7 H8A 2.4626 no .
C7 H20A 3.4656 no 3_655
C8 H6A 2.5057 no .
C8 H10A 2.6037 no .
C9 H11A 3.2871 no .
C9 H13A 3.2912 no .
C9 H27A 3.5451 no 3_655
C10 H8A 2.5630 no .
C10 H12A 3.2340 no .
C11 H13A 3.2650 no .
C12 H10A 3.2372 no .
C13 H11A 3.2662 no .
C13 H27A 3.3320 no 3_655
C14 H8A 3.3103 no .
C14 H10A 3.2936 no .
C14 H12A 3.2658 no .
C14 H27A 3.1188 no 3_655
C15 H1B 3.0650 no 3_655
C15 H17A 2.6312 no .
C16 H1B 2.8906 no 3_655
C16 H18A 3.2824 no .
C16 H20A 3.2772 no .
C17 H15A 3.0717 no .
C17 H15B 2.5328 no .
C17 H19A 3.2523 no .
C18 H20A 3.2504 no .
C19 H17A 3.2456 no .
C20 H18A 3.2541 no .
C20 H22A 2.5402 no .
C21 H1B 3.0279 no 3_655
C21 H15A 2.8735 no .
C21 H15B 3.3566 no .
C21 H17A 3.2565 no .
C21 H19A 3.2720 no .
C21 H22A 2.4288 no .
C22 H20A 2.6277 no .
C22 H24A 2.5668 no .
C23 H8A 3.5642 no 3_655
C23 H25A 3.2945 no .
C23 H27A 3.2847 no .
C24 H22A 2.5390 no .
C24 H26A 3.2347 no .
C25 H27A 3.2623 no .
C26 H24A 3.2348 no .
C27 H25A 3.2680 no .
C28 H22A 3.3423 no .
C28 H24A 3.2953 no .
C28 H26A 3.2763 no .
C29 H1A 2.6493 no .
C29 H15A 2.7573 no .
C30 H1A 3.5986 no .
H1A H3A 2.5682 no .
H1A H30C 3.5315 no .
H1B H3A 2.4332 no .
H1B H15B 3.4667 no 3_655
H3A H4A 2.3265 no .
H4A H5A 2.3354 no .
H5A H6A 2.3149 no .
H6A H8A 2.0836 no .
H7 H31A 2.0854 no .
H7 H31B 2.6227 no .
H7 H31C 2.3375 no .
H8A H10A 2.3665 no .
H8A H20A 3.5784 no 3_655
H10A H11A 2.3117 no .
H11A H12A 2.3350 no .
H12A H13A 2.3158 no .
H13A H15B 3.5920 no .
H15A H17A 3.2101 no .
H15B H17A 2.2896 no .
H17A H18A 2.3198 no .
H18A H19A 2.3429 no .
H19A H20A 2.3297 no .
H20A H22A 2.2136 no .
H22A H24A 2.3120 no .
H24A H25A 2.3148 no .
H25A H26A 2.3453 no .
H26A H27A 2.3081 no .
Mn1 H7 3.3549 no 2_655
O2 H4A 3.3246 no 1_455
O2 H7 3.2590 no 2_655
O2 H31A 2.8769 no 2_655
O2 H31C 3.0079 no 2_655
O3 H4A 3.5491 no 1_455
O5 H7 1.9733 no 2_655
O5 H31A 3.3024 no 2_655
O6 H18A 3.5006 no 1_655
O6 H24A 2.6072 no 3_665
O7 H6A 2.7051 no .
O7 H8A 2.4049 no .
O7 H10A 2.7640 no .
O7 H30B 3.3829 no 1_545
O7 H30B 3.4133 no 2_645
O7 H30C 3.4712 no 2_645
N1 H7 3.1874 no 2_655
N2 H24A 3.2429 no 3_665
C3 H3A 3.3867 no 3_755
C3 H17A 3.0936 no 1_655
C4 H11A 2.9833 no 2_655
C4 H13A 3.4389 no 1_655
C4 H15B 3.5227 no 1_655
C4 H17A 3.2594 no 1_655
C4 H27A 2.8211 no 3_755
C5 H11A 3.0921 no 2_655
C5 H13A 3.1117 no 1_655
C5 H27A 3.2436 no 3_755
C5 H31A 3.3543 no .
C5 H31B 3.4412 no .
C6 H30B 3.3802 no 2_645
C6 H31A 3.3315 no .
C6 H31B 3.1257 no .
C7 H7 3.4488 no 2_655
C8 H31C 3.3744 no 2_655
C9 H31C 3.0503 no 2_655
C10 H30C 3.4353 no 2_645
C11 H13A 3.1692 no 2_545
C11 H15B 3.1005 no 2_545
C11 H17A 2.9472 no 2_545
C12 H5A 3.0237 no 1_455
C12 H15A 3.4722 no 2_545
C12 H15B 2.9295 no 2_545
C12 H17A 3.1357 no 2_545
C12 H25A 3.4976 no 4_455
C13 H4A 3.4133 no 1_455
C13 H5A 2.7735 no 1_455
C13 H11A 3.3780 no 2_555
C13 H31A 3.5843 no 2_655
C13 H31C 3.2674 no 2_655
C14 H4A 3.5959 no 1_455
C14 H31A 3.2415 no 2_655
C14 H31C 2.7921 no 2_655
C15 H4A 3.4764 no 1_455
C15 H12A 2.8530 no 2_555
C15 H25A 3.0071 no 3_665
C16 H12A 3.5945 no 2_555
C16 H25A 2.9462 no 3_665
C17 H3A 2.9771 no 1_455
C17 H12A 3.5891 no 2_555
C17 H25A 3.4017 no 3_665
C18 H1A 3.4924 no 1_455
C18 H3A 3.2818 no 1_455
C19 H19A 3.4897 no 3_565
C19 H27A 3.5069 no 1_455
C20 H31B 3.4850 no 3_655
C21 H25A 3.3485 no 3_665
C22 H24A 3.0624 no 3_665
C23 H22A 3.5296 no 3_665
C23 H24A 3.5685 no 3_665
C24 H15A 3.4859 no 3_665
C24 H22A 3.2030 no 3_665
C24 H30A 3.3833 no 3_665
C25 H15A 3.1322 no 3_665
C26 H19A 2.9241 no 1_655
C27 H4A 3.2248 no 3_755
C27 H19A 3.0152 no 1_655
C29 H7 2.9028 no 2_655
C29 H18A 3.5628 no 1_655
C29 H24A 3.0647 no 3_665
C30 H6A 3.4299 no 2_655
C30 H7 3.1199 no 2_655
C30 H18A 3.2734 no 1_655
C30 H24A 3.0933 no 3_665
C30 H31B 3.5630 no 1_565
C30 H31C 3.1031 no 1_565
C31 H5A 3.5635 no .
C31 H6A 3.0119 no .
C31 H8A 3.1666 no .
C31 H20A 3.5788 no 3_655
C31 H26A 3.5473 no 3_755
C31 H30A 3.3450 no 1_545
C31 H30B 3.5205 no 1_545
C31 H30C 3.4979 no 1_545
H1A C18 3.4924 no 1_655
H1A H18A 2.9097 no 1_655
H1B H3A 3.3359 no 3_755
H1B H4A 3.4326 no 3_755
H3A C3 3.3867 no 3_755
H3A C17 2.9771 no 1_655
H3A C18 3.2818 no 1_655
H3A H1B 3.3359 no 3_755
H3A H3A 2.5492 no 3_755
H3A H17A 2.8285 no 1_655
H3A H18A 3.3653 no 1_655
H4A O2 3.3246 no 1_655
H4A O3 3.5491 no 1_655
H4A C13 3.4133 no 1_655
H4A C14 3.5959 no 1_655
H4A C15 3.4764 no 1_655
H4A C27 3.2248 no 3_755
H4A H1B 3.4326 no 3_755
H4A H11A 2.8864 no 2_655
H4A H13A 3.0754 no 1_655
H4A H15B 2.8312 no 1_655
H4A H17A 3.1390 no 1_655
H4A H27A 2.2840 no 3_755
H5A C12 3.0237 no 1_655
H5A C13 2.7735 no 1_655
H5A C31 3.5635 no .
H5A H11A 3.0790 no 2_655
H5A H12A 2.8366 no 1_655
H5A H13A 2.4118 no 1_655
H5A H26A 3.5440 no 3_755
H5A H27A 3.0800 no 3_755
H5A H31A 2.9200 no .
H5A H31B 3.4242 no .
H6A O7 2.7051 no .
H6A C30 3.4299 no 2_645
H6A C31 3.0119 no .
H6A H7 2.8890 no .
H6A H30B 2.5673 no 2_645
H6A H30C 3.5327 no 2_645
H6A H31A 2.8952 no .
H6A H31B 2.9014 no .
H7 Mn1 3.3549 no 2_645
H7 O2 3.2590 no 2_645
H7 O5 1.9733 no 2_645
H7 N1 3.1874 no 2_645
H7 C7 3.4488 no 2_645
H7 C29 2.9028 no 2_645
H7 C30 3.1199 no 2_645
H7 H6A 2.8890 no .
H7 H8A 2.9468 no .
H7 H10A 3.0755 no .
H7 H30B 2.9481 no 2_645
H7 H30C 2.9867 no 2_645
H8A O7 2.4049 no .
H8A C31 3.1666 no .
H8A H7 2.9468 no .
H8A H31B 2.9003 no .
H10A O7 2.7640 no .
H10A H7 3.0755 no .
H10A H30C 3.4560 no 2_645
H11A C4 2.9833 no 2_645
H11A C5 3.0921 no 2_645
H11A C13 3.3780 no 2_545
H11A H4A 2.8864 no 2_645
H11A H5A 3.0790 no 2_645
H11A H13A 2.4733 no 2_545
H11A H15B 2.6445 no 2_545
H11A H17A 2.7444 no 2_545
H12A C15 2.8530 no 2_545
H12A C16 3.5945 no 2_545
H12A C17 3.5891 no 2_545
H12A H5A 2.8366 no 1_455
H12A H15A 2.6020 no 2_545
H12A H15B 2.2825 no 2_545
H12A H17A 3.0745 no 2_545
H12A H25A 2.9402 no 4_455
H12A H31A 3.2772 no 1_455
H13A C4 3.4389 no 1_455
H13A C5 3.1117 no 1_455
H13A C11 3.1692 no 2_555
H13A H4A 3.0754 no 1_455
H13A H5A 2.4118 no 1_455
H13A H11A 2.4733 no 2_555
H13A H25A 3.2877 no 4_455
H13A H26A 3.4296 no 4_455
H13A H31A 3.5026 no 2_655
H13A H31C 3.5908 no 2_655
H15A C12 3.4722 no 2_555
H15A C24 3.4859 no 3_665
H15A C25 3.1322 no 3_665
H15A H12A 2.6020 no 2_555
H15A H24A 3.0529 no 3_665
H15A H25A 2.3448 no 3_665
H15B C4 3.5227 no 1_455
H15B C11 3.1005 no 2_555
H15B C12 2.9295 no 2_555
H15B H4A 2.8312 no 1_455
H15B H11A 2.6445 no 2_555
H15B H12A 2.2825 no 2_555
H15B H25A 3.3851 no 3_665
H17A C3 3.0936 no 1_455
H17A C4 3.2594 no 1_455
H17A C11 2.9472 no 2_555
H17A C12 3.1357 no 2_555
H17A H3A 2.8285 no 1_455
H17A H4A 3.1390 no 1_455
H17A H11A 2.7444 no 2_555
H17A H12A 3.0745 no 2_555
H17A H30C 3.4221 no 1_455
H18A O6 3.5006 no 1_455
H18A C29 3.5628 no 1_455
H18A C30 3.2734 no 1_455
H18A H1A 2.9097 no 1_455
H18A H3A 3.3653 no 1_455
H18A H30A 2.9487 no 1_455
H18A H30C 2.9558 no 1_455
H19A C19 3.4897 no 3_565
H19A C26 2.9241 no 1_455
H19A C27 3.0152 no 1_455
H19A H19A 3.4073 no 3_565
H19A H26A 2.7787 no 1_455
H19A H27A 2.9307 no 1_455
H20A C31 3.5788 no 3_655
H20A H30A 3.4883 no 3_665
H20A H31B 2.5998 no 3_655
H22A C23 3.5296 no 3_665
H22A C24 3.2030 no 3_665
H22A H24A 3.1254 no 3_665
H22A H30A 2.9625 no 3_665
H24A O6 2.6072 no 3_665
H24A N2 3.2429 no 3_665
H24A C22 3.0624 no 3_665
H24A C23 3.5685 no 3_665
H24A C29 3.0647 no 3_665
H24A C30 3.0933 no 3_665
H24A H15A 3.0529 no 3_665
H24A H22A 3.1254 no 3_665
H24A H30A 2.6291 no 3_665
H24A H30B 3.1597 no 3_665
H25A C12 3.4976 no 4_554
H25A C15 3.0071 no 3_665
H25A C16 2.9462 no 3_665
H25A C17 3.4017 no 3_665
H25A C21 3.3485 no 3_665
H25A H12A 2.9402 no 4_554
H25A H13A 3.2877 no 4_554
H25A H15A 2.3448 no 3_665
H25A H15B 3.3851 no 3_665
H26A C31 3.5473 no 3_755
H26A H5A 3.5440 no 3_755
H26A H13A 3.4296 no 4_554
H26A H19A 2.7787 no 1_655
H26A H31A 3.1478 no 3_755
H26A H31B 3.2645 no 3_755
H27A C4 2.8211 no 3_755
H27A C5 3.2436 no 3_755
H27A C19 3.5069 no 1_655
H27A H4A 2.2840 no 3_755
H27A H5A 3.0800 no 3_755
H27A H19A 2.9307 no 1_655
H30A C24 3.3833 no 3_665
H30A C31 3.3450 no 1_565
H30A H18A 2.9487 no 1_655
H30A H20A 3.4883 no 3_665
H30A H22A 2.9625 no 3_665
H30A H24A 2.6291 no 3_665
H30A H31B 3.0091 no 1_565
H30A H31C 2.9999 no 1_565
H30B O7 3.3829 no 1_565
H30B O7 3.4133 no 2_655
H30B C6 3.3802 no 2_655
H30B C31 3.5205 no 1_565
H30B H6A 2.5673 no 2_655
H30B H7 2.9481 no 2_655
H30B H24A 3.1597 no 3_665
H30B H31C 3.0412 no 1_565
H30C O7 3.4712 no 2_655
H30C C10 3.4353 no 2_655
H30C C31 3.4979 no 1_565
H30C H6A 3.5327 no 2_655
H30C H7 2.9867 no 2_655
H30C H10A 3.4560 no 2_655
H30C H17A 3.4221 no 1_655
H30C H18A 2.9558 no 1_655
H30C H31B 3.5266 no 1_565
H30C H31C 2.7466 no 1_565
H31A O2 2.8769 no 2_645
H31A O5 3.3024 no 2_645
H31A C5 3.3543 no .
H31A C6 3.3315 no .
H31A C13 3.5843 no 2_645
H31A C14 3.2415 no 2_645
H31A H5A 2.9200 no .
H31A H6A 2.8952 no .
H31A H12A 3.2772 no 1_655
H31A H13A 3.5026 no 2_645
H31A H26A 3.1478 no 3_755
H31B C5 3.4412 no .
H31B C6 3.1257 no .
H31B C20 3.4850 no 3_655
H31B C30 3.5630 no 1_545
H31B H5A 3.4242 no .
H31B H6A 2.9014 no .
H31B H8A 2.9003 no .
H31B H20A 2.5998 no 3_655
H31B H26A 3.2645 no 3_755
H31B H30A 3.0091 no 1_545
H31B H30C 3.5266 no 1_545
H31C O2 3.0079 no 2_645
H31C C8 3.3744 no 2_645
H31C C9 3.0503 no 2_645
H31C C13 3.2674 no 2_645
H31C C14 2.7921 no 2_645
H31C C30 3.1031 no 1_545
H31C H13A 3.5908 no 2_645
H31C H30A 2.9999 no 1_545
H31C H30B 3.0412 no 1_545
H31C H30C 2.7466 no 1_545

loop_
_geom_hbond_atom_site_label_D
_geom_hbond_atom_site_label_H
_geom_hbond_atom_site_label_A
_geom_hbond_site_symmetry_A
_geom_hbond_distance_DA
_geom_hbond_distance_DH
_geom_hbond_distance_HA
_geom_hbond_angle_DHA
_geom_hbond_publ_flag
O7 H7 O5 2_645 2.813(4) 0.840 1.973 177.5 no

loop_
_geom_torsion_atom_site_label_1
_geom_torsion_atom_site_label_2
_geom_torsion_atom_site_label_3
_geom_torsion_atom_site_label_4
_geom_torsion
_geom_torsion_publ_flag
_geom_torsion_site_symmetry_1
_geom_torsion_site_symmetry_3
_geom_torsion_site_symmetry_4
O1 Ni1 O1 Ni1 0.00(10) no . 3_655 3_655
O1 Ni1 O1 Mn1 -95.10(11) no . 3_655 3_655
O1 Ni1 O1 C1 122.85(16) no . 3_655 3_655
O1 Ni1 O1 Ni1 0.00(10) no 3_655 . 3_655
O1 Ni1 O1 Mn1 -104.73(10) no 3_655 . .
O1 Ni1 O1 C1 125.54(15) no 3_655 . .
O1 Ni1 O3 Mn1 15.07(9) no . . .
O1 Ni1 O3 C15 148.78(16) no . . .
O3 Ni1 O1 Ni1 89.93(11) no . . 3_655
O3 Ni1 O1 Mn1 -14.80(9) no . . .
O3 Ni1 O1 C1 -144.53(15) no . . .
O1 Ni1 O4 Mn1 77.40(9) no . . 3_655
O1 Ni1 O4 C28 -141.05(16) no . . .
O4 Ni1 O1 Ni1 -80.93(11) no . . 3_655
O4 Ni1 O1 Mn1 174.34(9) no . . .
O4 Ni1 O1 C1 44.61(15) no . . .
O1 Ni1 O6 C29 -40.5(2) no . . .
O6 Ni1 O1 Ni1 -177.00(11) no . . 3_655
O6 Ni1 O1 Mn1 78.27(10) no . . .
O6 Ni1 O1 C1 -51.46(15) no . . .
O1 Ni1 O3 Mn1 95.23(10) no 3_655 . .
O1 Ni1 O3 C15 -131.06(15) no 3_655 . .
O3 Ni1 O1 Ni1 -79.47(11) no . 3_655 3_655
O3 Ni1 O1 Mn1 -174.57(11) no . 3_655 3_655
O3 Ni1 O1 C1 43.38(15) no . 3_655 3_655
O1 Ni1 O4 Mn1 -1.65(8) no 3_655 . 3_655
O1 Ni1 O4 C28 139.90(17) no 3_655 . .
O4 Ni1 O1 Ni1 97.13(11) no . 3_655 3_655
O4 Ni1 O1 Mn1 2.03(10) no . 3_655 3_655
O4 Ni1 O1 C1 -140.02(16) no . 3_655 3_655
O1 Ni1 N2 C21 73.8(2) no 3_655 . .
O1 Ni1 N2 C22 -113.4(2) no 3_655 . .
N2 Ni1 O1 Ni1 -172.69(11) no . 3_655 3_655
N2 Ni1 O1 Mn1 92.21(13) no . 3_655 3_655
N2 Ni1 O1 C1 -49.84(17) no . 3_655 3_655
O3 Ni1 O6 C29 38.8(2) no . . .
O6 Ni1 O3 Mn1 -74.26(11) no . . .
O6 Ni1 O3 C15 59.44(15) no . . .
O3 Ni1 N2 C21 -14.9(2) no . . .
O3 Ni1 N2 C22 157.9(2) no . . .
N2 Ni1 O3 Mn1 -164.67(11) no . . .
N2 Ni1 O3 C15 -30.97(16) no . . .
O4 Ni1 O6 C29 -136.1(2) no . . .
O6 Ni1 O4 Mn1 167.89(9) no . . 3_655
O6 Ni1 O4 C28 -50.56(17) no . . .
O4 Ni1 N2 C21 156.04(19) no . . .
O4 Ni1 N2 C22 -31.2(2) no . . .
N2 Ni1 O4 Mn1 -101.72(11) no . . 3_655
N2 Ni1 O4 C28 39.84(18) no . . .
O6 Ni1 N2 C21 -107.9(2) no . . .
O6 Ni1 N2 C22 64.9(2) no . . .
N2 Ni1 O6 C29 132.3(2) no . . .
O1 Mn1 O3 Ni1 -16.42(10) no . . .
O1 Mn1 O3 C15 -144.72(19) no . . .
O3 Mn1 O1 Ni1 15.18(10) no . . .
O3 Mn1 O1 Ni1 -85.78(11) no . . 3_655
O3 Mn1 O1 C1 135.95(18) no . . .
O1 Mn1 O4 Ni1 -1.83(9) no . 3_655 3_655
O1 Mn1 O4 C28 134.8(2) no . 3_655 3_655
O4 Mn1 O1 Ni1 102.72(9) no 3_655 . .
O4 Mn1 O1 Ni1 1.76(9) no 3_655 . 3_655
O4 Mn1 O1 C1 -136.51(18) no 3_655 . .
O1 Mn1 O5 C29 44.2(2) no . . .
O5 Mn1 O1 Ni1 -75.67(9) no . . .
O5 Mn1 O1 Ni1 -176.64(11) no . . 3_655
O5 Mn1 O1 C1 45.09(17) no . . .
O1 Mn1 N1 C7 36.5(2) no . . .
O1 Mn1 N1 C8 -142.0(2) no . . .
N1 Mn1 O1 Ni1 -165.95(11) no . . .
N1 Mn1 O1 Ni1 93.08(12) no . . 3_655
N1 Mn1 O1 C1 -45.19(18) no . . .
O2 Mn1 O3 Ni1 167.70(11) no . . .
O2 Mn1 O3 C15 39.40(19) no . . .
O3 Mn1 O2 C14 142.6(2) no . . .
O2 Mn1 O4 Ni1 177.80(10) no . 3_655 3_655
O2 Mn1 O4 C28 -45.5(2) no . 3_655 3_655
O4 Mn1 O2 C14 55.4(2) no 3_655 . .
O2 Mn1 O5 C29 -135.3(2) no . . .
O5 Mn1 O2 C14 -126.33(19) no . . .
O2 Mn1 N1 C7 -147.6(2) no . . .
O2 Mn1 N1 C8 33.9(2) no . . .
N1 Mn1 O2 C14 -36.0(2) no . . .
O3 Mn1 O4 Ni1 85.26(11) no . 3_655 3_655
O3 Mn1 O4 C28 -138.1(2) no . 3_655 3_655
O4 Mn1 O3 Ni1 -94.80(10) no 3_655 . .
O4 Mn1 O3 C15 136.90(18) no 3_655 . .
O3 Mn1 O5 C29 -42.3(2) no . . .
O5 Mn1 O3 Ni1 72.77(10) no . . .
O5 Mn1 O3 C15 -55.52(18) no . . .
O4 Mn1 N1 C7 114.76(19) no 3_655 . .
O4 Mn1 N1 C8 -63.8(2) no 3_655 . .
N1 Mn1 O4 Ni1 -91.02(12) no . 3_655 3_655
N1 Mn1 O4 C28 45.6(2) no . 3_655 3_655
O5 Mn1 N1 C7 -52.7(2) no . . .
O5 Mn1 N1 C8 128.7(2) no . . .
N1 Mn1 O5 C29 133.6(2) no . . .
Ni1 O1 C1 C2 147.7(2) no . . .
Ni1 O1 C1 C2 -96.6(3) no 3_655 . .
Mn1 O1 C1 C2 36.9(4) no . . .
Mn1 O2 C14 C9 21.0(4) no . . .
Mn1 O2 C14 C13 -160.47(19) no . . .
Ni1 O3 C15 C16 64.2(3) no . . .
Mn1 O3 C15 C16 -175.61(16) no . . .
Ni1 O4 C28 C23 -29.8(4) no . . .
Ni1 O4 C28 C27 150.6(2) no . . .
Mn1 O4 C28 C23 97.8(3) no 3_655 . .
Mn1 O4 C28 C27 -81.7(3) no 3_655 . .
Mn1 O5 C29 O6 2.0(5) no . . .
Mn1 O5 C29 C30 -177.83(17) no . . .
Ni1 O6 C29 O5 -1.1(5) no . . .
Ni1 O6 C29 C30 178.76(17) no . . .
Mn1 N1 C7 C2 -22.1(4) no . . .
Mn1 N1 C7 C6 154.0(2) no . . .
Mn1 N1 C8 C9 -18.2(5) no . . .
C7 N1 C8 C9 163.2(3) no . . .
C8 N1 C7 C2 156.5(3) no . . .
C8 N1 C7 C6 -27.5(5) no . . .
Ni1 N2 C21 C16 29.9(4) no . . .
Ni1 N2 C21 C20 -148.2(2) no . . .
Ni1 N2 C22 C23 12.8(5) no . . .
C21 N2 C22 C23 -174.2(3) no . . .
C22 N2 C21 C16 -143.0(3) no . . .
C22 N2 C21 C20 39.0(4) no . . .
O1 C1 C2 C3 175.2(3) no . . .
O1 C1 C2 C7 -7.2(5) no . . .
C1 C2 C3 C4 177.2(3) no . . .
C1 C2 C7 N1 0.9(6) no . . .
C1 C2 C7 C6 -175.1(3) no . . .
C3 C2 C7 N1 178.5(3) no . . .
C3 C2 C7 C6 2.4(5) no . . .
C7 C2 C3 C4 -0.7(5) no . . .
C2 C3 C4 C5 -0.2(6) no . . .
C3 C4 C5 C6 -0.7(6) no . . .
C4 C5 C6 C7 2.5(6) no . . .
C5 C6 C7 N1 -179.6(3) no . . .
C5 C6 C7 C2 -3.4(6) no . . .
N1 C8 C9 C10 178.1(3) no . . .
N1 C8 C9 C14 -8.7(5) no . . .
C8 C9 C10 C11 172.5(3) no . . .
C8 C9 C14 O2 8.7(5) no . . .
C8 C9 C14 C13 -169.8(3) no . . .
C10 C9 C14 O2 -178.1(3) no . . .
C10 C9 C14 C13 3.4(5) no . . .
C14 C9 C10 C11 -0.9(5) no . . .
C9 C10 C11 C12 -0.6(5) no . . .
C10 C11 C12 C13 -0.5(6) no . . .
C11 C12 C13 C14 3.1(6) no . . .
C12 C13 C14 O2 176.9(3) no . . .
C12 C13 C14 C9 -4.5(5) no . . .
O3 C15 C16 C17 129.6(3) no . . .
O3 C15 C16 C21 -53.3(4) no . . .
C15 C16 C17 C18 177.9(3) no . . .
C15 C16 C21 N2 2.4(5) no . . .
C15 C16 C21 C20 -179.6(3) no . . .
C17 C16 C21 N2 179.5(3) no . . .
C17 C16 C21 C20 -2.5(5) no . . .
C21 C16 C17 C18 0.6(5) no . . .
C16 C17 C18 C19 1.0(6) no . . .
C17 C18 C19 C20 -0.7(6) no . . .
C18 C19 C20 C21 -1.2(6) no . . .
C19 C20 C21 N2 -179.2(3) no . . .
C19 C20 C21 C16 2.8(6) no . . .
N2 C22 C23 C24 -173.5(3) no . . .
N2 C22 C23 C28 10.5(6) no . . .
C22 C23 C24 C25 -177.4(3) no . . .
C22 C23 C28 O4 -1.1(5) no . . .
C22 C23 C28 C27 178.5(3) no . . .
C24 C23 C28 O4 -177.0(3) no . . .
C24 C23 C28 C27 2.5(5) no . . .
C28 C23 C24 C25 -1.2(5) no . . .
C23 C24 C25 C26 -0.6(5) no . . .
C24 C25 C26 C27 0.9(5) no . . .
C25 C26 C27 C28 0.5(5) no . . .
C26 C27 C28 O4 177.4(3) no . . .
C26 C27 C28 C23 -2.2(5) no . . .
